data_4331893
loop_
_publ_author_name
'Hudson, Timothy A.'
'Berry, Kevin J.'
'Moubaraki, Boujemaa'
'Murray, Keith S.'
'Robson, Richard'

_publ_section_title
;
 Citrate, in Collaboration with a Guanidinium Ion, as a Generator of
 Cubane-like Complexes with a Range of Metal Cations: Synthesis,
 Structures, and Magnetic Properties of
 [C(NH2)3]8[(MII)4(cit)4]&#x00B7;8H2O (M = Mg, Mn, Fe, Co, Ni, and Zn; cit
 = Citrate)
;
_journal_issue 9
_journal_name_full 'Inorganic Chemistry'
_journal_page_first 3549
_journal_page_last 3556
_journal_paper_doi 10.1021/ic051779m
_journal_volume 45
_journal_year 2006
_chemical_formula_moiety
;
1(Zn 2+), 1(C6 H4 O7 4-), 2(C H6 N3 1+), 2(H2 O)
;
_chemical_formula_sum 'C8 H20 N6 O9 Zn'
_chemical_formula_weight 409.67
_chemical_name_systematic ?
_space_group_IT_number 86
_symmetry_cell_setting tetragonal
_symmetry_space_group_name_Hall '-P 4bc'
_symmetry_space_group_name_H-M 'P 42/n :2'
_atom_sites_solution_hydrogens geom
_atom_sites_solution_primary direct
_atom_sites_solution_secondary difmap
_audit_creation_method SHELXL-97
_cell_angle_alpha 90.00
_cell_angle_beta 90.00
_cell_angle_gamma 90.00
_cell_formula_units_Z 8
_cell_length_a 16.1337(5)
_cell_length_b 16.1337(5)
_cell_length_c 11.6460(7)
_cell_measurement_reflns_used 7189
_cell_measurement_temperature 293(2)
_cell_measurement_theta_max 27.4
_cell_measurement_theta_min 2.2
_cell_volume 3031.4(2)
_computing_cell_refinement 'Bruker SMART'
_computing_data_collection 'Bruker SMART'
_computing_data_reduction 'Bruker SAINT'
_computing_structure_refinement 'SHELXL-97 (Sheldrick, 1997)'
_computing_structure_solution 'SHELXS-97 (Sheldrick, 1997)'
_diffrn_ambient_temperature 293(2)
_diffrn_measured_fraction_theta_full 0.998
_diffrn_measured_fraction_theta_max 0.998
_diffrn_measurement_device_type 'CCD area detector'
_diffrn_measurement_method 'phi and omega scans'
_diffrn_radiation_monochromator graphite
_diffrn_radiation_source 'fine-focus sealed tube'
_diffrn_radiation_type MoK\a
_diffrn_radiation_wavelength 0.71073
_diffrn_reflns_av_R_equivalents 0.0231
_diffrn_reflns_av_sigmaI/netI 0.0189
_diffrn_reflns_limit_h_max 20
_diffrn_reflns_limit_h_min -20
_diffrn_reflns_limit_k_max 20
_diffrn_reflns_limit_k_min -17
_diffrn_reflns_limit_l_max 15
_diffrn_reflns_limit_l_min -14
_diffrn_reflns_number 18480
_diffrn_reflns_theta_full 27.49
_diffrn_reflns_theta_max 27.49
_diffrn_reflns_theta_min 1.79
_exptl_absorpt_coefficient_mu 1.682
_exptl_absorpt_correction_T_max 1.00
_exptl_absorpt_correction_T_min 0.801
_exptl_absorpt_correction_type multi-scan
_exptl_absorpt_process_details 'Sheldrick, G. M.  SADABS'
_exptl_crystal_colour colourless
_exptl_crystal_density_diffrn 1.795
_exptl_crystal_density_method 'not measured'
_exptl_crystal_description rod
_exptl_crystal_F_000 1696
_exptl_crystal_size_max 0.35
_exptl_crystal_size_mid 0.18
_exptl_crystal_size_min 0.18
_refine_diff_density_max 1.196
_refine_diff_density_min -0.337
_refine_diff_density_rms 0.087
_refine_ls_extinction_method none
_refine_ls_goodness_of_fit_ref 1.067
_refine_ls_hydrogen_treatment mixed
_refine_ls_matrix_type full
_refine_ls_number_parameters 224
_refine_ls_number_reflns 3466
_refine_ls_number_restraints 0
_refine_ls_restrained_S_all 1.067
_refine_ls_R_factor_all 0.0506
_refine_ls_R_factor_gt 0.0442
_refine_ls_shift/su_max 0.000
_refine_ls_shift/su_mean 0.000
_refine_ls_structure_factor_coef Fsqd
_refine_ls_weighting_details 'calc w=1/[\s^2^(Fo^2^)+(0.0693P)^2^+4.0458P] where P=(Fo^2^+2Fc^2^)/3'
_refine_ls_weighting_scheme calc
_refine_ls_wR_factor_gt 0.1262
_refine_ls_wR_factor_ref 0.1312
_reflns_number_gt 2990
_reflns_number_total 3466
_reflns_threshold_expression >2sigma(I)
_cod_data_source_file ic051779msup1.cif
_cod_data_source_block zncitrate
_cod_original_sg_symbol_H-M P42/n
_cod_database_code 4331893

loop_
_symmetry_equiv_pos_as_xyz
'x, y, z'
'-x+1/2, -y+1/2, z'
'-y, x+1/2, z+1/2'
'y+1/2, -x, z+1/2'
'-x, -y, -z'
'x-1/2, y-1/2, -z'
'y, -x-1/2, -z-1/2'
'-y-1/2, x, -z-1/2'

loop_
_atom_site_label
_atom_site_type_symbol
_atom_site_fract_x
_atom_site_fract_y
_atom_site_fract_z
_atom_site_U_iso_or_equiv
_atom_site_adp_type
_atom_site_occupancy
_atom_site_symmetry_multiplicity
_atom_site_calc_flag
_atom_site_refinement_flags
_atom_site_attached_hydrogens
C1 C 0.39899(18) 0.31219(19) 0.1052(3) 0.0361(6) Uani 1 1 d . 0
C3 C 0.3884(2) 0.40389(19) 0.0707(3) 0.0407(7) Uani 1 1 d . 0
H7 H 0.3713 0.4361 0.1369 0.032(8) Uiso 1 1 calc R 0
H8 H 0.4409 0.4258 0.0436 0.059(12) Uiso 1 1 calc R 0
C4 C 0.3234(2) 0.4110(2) -0.0239(3) 0.0461(8) Uani 1 1 d . 0
C2 C 0.4784(2) 0.3090(2) 0.1854(3) 0.0388(7) Uani 1 1 d . 0
C5 C 0.4145(2) 0.25949(19) -0.0026(3) 0.0396(7) Uani 1 1 d . 0
H9 H 0.3627 0.2508 -0.0430 0.046(10) Uiso 1 1 calc R 0
H10 H 0.4521 0.2886 -0.0536 0.047(10) Uiso 1 1 calc R 0
C8 C 0.9113(2) 0.5152(2) 0.1499(3) 0.0444(8) Uani 1 1 d . 0
C7 C 0.3236(2) 0.6553(2) 0.1401(3) 0.0445(8) Uani 1 1 d . 0
C6 C 0.4513(2) 0.17713(19) 0.0297(3) 0.0437(7) Uani 1 1 d . 0
O5 O 0.34540(19) 0.43864(19) -0.1190(2) 0.0626(8) Uani 1 1 d . 0
O4 O 0.24953(14) 0.38888(15) -0.00187(19) 0.0422(5) Uani 1 1 d . 0
O1 O 0.32748(12) 0.28483(12) 0.16494(17) 0.0291(4) Uani 1 1 d . 0
O2 O 0.46654(13) 0.29150(14) 0.28829(19) 0.0394(5) Uani 1 1 d . 0
O3 O 0.54751(16) 0.3201(2) 0.1411(2) 0.0587(7) Uani 1 1 d . 0
O6 O 0.41309(14) 0.13429(13) 0.1070(2) 0.0420(5) Uani 1 1 d . 0
O8 O 0.30604(19) 0.5953(2) -0.1849(3) 0.0673(8) Uani 1 1 d . 2
O7 O 0.51574(17) 0.15432(17) -0.0195(3) 0.0707(9) Uani 1 1 d . 0
N1 N 0.8925(2) 0.47920(19) 0.0525(3) 0.0512(7) Uani 1 1 d . 0
H1A H 0.8500 0.4955 0.0140 0.072(14) Uiso 1 1 calc R 0
H1B H 0.9227 0.4393 0.0270 0.043(10) Uiso 1 1 calc R 0
N2 N 0.9753(2) 0.4896(2) 0.2115(3) 0.0577(8) Uani 1 1 d . 0
H2A H 1.0052 0.4489 0.1877 0.061(13) Uiso 1 1 calc R 0
H2B H 0.9871 0.5137 0.2754 0.058(12) Uiso 1 1 calc R 0
N3 N 0.8646(2) 0.5765(2) 0.1886(3) 0.0590(8) Uani 1 1 d . 0
H3A H 0.8222 0.5925 0.1498 0.069(14) Uiso 1 1 calc R 0
H3B H 0.8767 0.6003 0.2525 0.077(16) Uiso 1 1 calc R 0
N4 N 0.3717(2) 0.7104(2) 0.0891(3) 0.0628(9) Uani 1 1 d . 0
H4A H 0.3949 0.7489 0.1289 0.067(14) Uiso 1 1 calc R 0
H4B H 0.3797 0.7078 0.0162 0.066(14) Uiso 1 1 calc R 0
N5 N 0.3116(2) 0.6596(2) 0.2507(3) 0.0559(8) Uani 1 1 d . 0
H5A H 0.2798 0.6243 0.2841 0.069(14) Uiso 1 1 calc R 0
H5B H 0.3355 0.6978 0.2902 0.068(13) Uiso 1 1 calc R 0
N6 N 0.2868(2) 0.5967(2) 0.0804(3) 0.0583(8) Uani 1 1 d . 0
H6A H 0.2551 0.5616 0.1143 0.051(11) Uiso 1 1 calc R 0
H6B H 0.2945 0.5936 0.0074 0.067(14) Uiso 1 1 calc R 0
Zn1 Zn 0.20847(2) 0.34233(2) 0.15532(3) 0.03085(14) Uani 1 1 d . 0

loop_
_atom_site_aniso_label
_atom_site_aniso_U_11
_atom_site_aniso_U_22
_atom_site_aniso_U_33
_atom_site_aniso_U_23
_atom_site_aniso_U_13
_atom_site_aniso_U_12
C1 0.0311(14) 0.0379(15) 0.0394(16) 0.0074(12) 0.0058(12) 0.0049(11)
C3 0.0426(16) 0.0329(15) 0.0465(18) 0.0023(13) 0.0031(14) 0.0002(12)
C4 0.053(2) 0.0471(18) 0.0385(17) 0.0044(14) 0.0024(14) 0.0194(15)
C2 0.0390(16) 0.0371(15) 0.0402(16) 0.0048(13) 0.0039(13) 0.0074(12)
C5 0.0396(16) 0.0351(15) 0.0442(17) 0.0000(13) 0.0061(13) 0.0026(12)
C8 0.0425(17) 0.0454(18) 0.0453(18) 0.0073(14) -0.0079(13) 0.0020(14)
C7 0.0409(17) 0.0385(17) 0.054(2) 0.0056(14) 0.0058(14) -0.0022(13)
C6 0.0365(16) 0.0330(15) 0.062(2) 0.0014(14) 0.0025(14) 0.0002(12)
O5 0.0710(18) 0.0752(19) 0.0415(13) 0.0191(13) 0.0175(13) 0.0219(15)
O4 0.0402(12) 0.0520(13) 0.0346(11) 0.0070(9) -0.0027(9) 0.0101(10)
O1 0.0254(9) 0.0287(9) 0.0333(11) 0.0030(7) 0.0042(7) 0.0009(7)
O2 0.0303(10) 0.0520(13) 0.0358(11) 0.0059(9) -0.0025(8) 0.0025(9)
O3 0.0403(13) 0.080(2) 0.0553(15) 0.0131(13) 0.0070(11) -0.0055(13)
O6 0.0389(11) 0.0296(10) 0.0575(14) 0.0045(10) 0.0078(10) 0.0047(9)
O8 0.0541(16) 0.0672(18) 0.081(2) 0.0065(16) -0.0087(15) 0.0100(14)
O7 0.0494(15) 0.0512(15) 0.111(3) 0.0171(16) 0.0330(16) 0.0098(12)
N1 0.0543(17) 0.0464(16) 0.0529(17) -0.0037(13) -0.0156(14) 0.0081(14)
N2 0.0567(19) 0.060(2) 0.056(2) 0.0000(16) -0.0199(15) 0.0130(16)
N3 0.0524(18) 0.071(2) 0.0537(18) -0.0117(16) -0.0149(15) 0.0182(16)
N4 0.064(2) 0.0544(19) 0.070(2) 0.0030(17) 0.0162(17) -0.0179(16)
N5 0.0572(19) 0.0516(18) 0.059(2) -0.0079(15) 0.0117(15) -0.0139(15)
N6 0.077(2) 0.0487(17) 0.0497(19) 0.0041(14) 0.0021(16) -0.0208(16)
Zn1 0.0320(2) 0.02694(19) 0.0337(2) 0.00207(12) -0.00042(12) 0.00376(11)

loop_
_atom_type_symbol
_atom_type_description
_atom_type_scat_dispersion_real
_atom_type_scat_dispersion_imag
_atom_type_scat_source
C C 0.0033 0.0016 'International Tables Vol C Tables 4.2.6.8 and 6.1.1.4'
H H 0.0000 0.0000 'International Tables Vol C Tables 4.2.6.8 and 6.1.1.4'
N N 0.0061 0.0033 'International Tables Vol C Tables 4.2.6.8 and 6.1.1.4'
O O 0.0106 0.0060 'International Tables Vol C Tables 4.2.6.8 and 6.1.1.4'
Zn Zn 0.2839 1.4301 'International Tables Vol C Tables 4.2.6.8 and 6.1.1.4'

loop_
_geom_angle_atom_site_label_1
_geom_angle_atom_site_label_2
_geom_angle_atom_site_label_3
_geom_angle
_geom_angle_site_symmetry_1
_geom_angle_site_symmetry_3
O1 C1 C5 111.2(3) . .
O1 C1 C3 109.7(2) . .
C5 C1 C3 109.7(3) . .
O1 C1 C2 110.9(2) . .
C5 C1 C2 109.4(2) . .
C3 C1 C2 105.9(3) . .
C4 C3 C1 109.7(3) . .
O5 C4 O4 123.3(3) . .
O5 C4 C3 118.2(3) . .
O4 C4 C3 118.5(3) . .
O3 C2 O2 124.7(3) . .
O3 C2 C1 118.4(3) . .
O2 C2 C1 116.8(3) . .
C6 C5 C1 110.5(3) . .
N1 C8 N3 119.7(3) . .
N1 C8 N2 120.8(3) . .
N3 C8 N2 119.5(3) . .
N5 C7 N6 119.6(3) . .
N5 C7 N4 119.7(4) . .
N6 C7 N4 120.8(4) . .
O7 C6 O6 124.2(3) . .
O7 C6 C5 118.5(3) . .
O6 C6 C5 117.3(3) . .
C4 O4 Zn1 125.2(2) . .
C1 O1 Zn1 112.26(17) . 7_566
C1 O1 Zn1 119.63(17) . 2
Zn1 O1 Zn1 97.59(8) 7_566 2
C1 O1 Zn1 124.79(16) . .
Zn1 O1 Zn1 97.58(8) 7_566 .
Zn1 O1 Zn1 99.82(8) 2 .
C2 O2 Zn1 116.43(19) . 7_566
C6 O6 Zn1 122.9(2) . 2
O6 Zn1 O4 89.81(9) 2 .
O6 Zn1 O2 84.95(9) 2 8_656
O4 Zn1 O2 86.05(9) . 8_656
O6 Zn1 O1 109.76(9) 2 8_656
O4 Zn1 O1 153.52(8) . 8_656
O2 Zn1 O1 78.40(8) 8_656 8_656
O6 Zn1 O1 86.11(8) 2 2
O4 Zn1 O1 118.56(9) . 2
O2 Zn1 O1 153.75(8) 8_656 2
O1 Zn1 O1 81.53(8) 8_656 2
O6 Zn1 O1 160.58(8) 2 .
O4 Zn1 O1 85.24(8) . .
O2 Zn1 O1 113.35(8) 8_656 .
O1 Zn1 O1 81.52(8) 8_656 .
O1 Zn1 O1 79.86(8) 2 .

loop_
_geom_bond_atom_site_label_1
_geom_bond_atom_site_label_2
_geom_bond_distance
_geom_bond_site_symmetry_2
C1 O1 1.418(3) .
C1 C5 1.536(4) .
C1 C3 1.542(4) .
C1 C2 1.586(4) .
C3 C4 1.526(5) .
C4 O5 1.245(4) .
C4 O4 1.270(4) .
C2 O3 1.242(4) .
C2 O2 1.245(4) .
C5 C6 1.503(4) .
C8 N1 1.310(5) .
C8 N3 1.322(5) .
C8 N2 1.324(4) .
C7 N5 1.305(5) .
C7 N6 1.314(5) .
C7 N4 1.320(4) .
C6 O7 1.243(4) .
C6 O6 1.292(4) .
O4 Zn1 2.087(2) .
O1 Zn1 2.110(2) 7_566
O1 Zn1 2.1350(19) 2
O1 Zn1 2.1354(19) .
O2 Zn1 2.109(2) 7_566
O6 Zn1 2.075(2) 2
Zn1 O6 2.075(2) 2
Zn1 O2 2.109(2) 8_656
Zn1 O1 2.110(2) 8_656
Zn1 O1 2.1350(19) 2
